data_7060951
loop_
_publ_author_name
'Cechin, Camila N.'
'Cabral, Bruno N.'
'Bublitz, Fabr\'icio'
'Bortolotto, Tanize'
'da Silveira, G\'essica D.'
'de Carvalho, Leandro M.'
'Cargnelutti, Roberta'
'Abram, Ulrich'
'Nakagaki, Shirley'
'Lang, Ernesto S.'
'Tirloni, B\'arbara'

_publ_section_title
;
 Nuclearity growth of new PdII complexes induced by the electronic effect
 of selenium-containing ligands
;
_journal_name_full 'New Journal of Chemistry'
_journal_paper_doi 10.1039/D1NJ03710B
_journal_year 2021
_chemical_formula_moiety 'C32 H26 F12 N4 P2 Pd2 Se2'
_chemical_formula_sum 'C32 H26 F12 N4 P2 Pd2 Se2'
_chemical_formula_weight 1127.23
_space_group_crystal_system monoclinic
_space_group_IT_number 14
_space_group_name_Hall '-P 2ybc'
_space_group_name_H-M_alt 'P 1 21/c 1'
_atom_sites_solution_hydrogens geom
_atom_sites_solution_primary direct
_audit_creation_method SHELXL-2017/1
_audit_update_record
;
2021-08-25 deposited with the CCDC.	2021-08-30 downloaded from the CCDC.
;
_cell_angle_alpha 90
_cell_angle_beta 116.209(2)
_cell_angle_gamma 90
_cell_formula_units_Z 12
_cell_length_a 15.7921(11)
_cell_length_b 46.834(4)
_cell_length_c 16.0606(11)
_cell_measurement_reflns_used 9401
_cell_measurement_temperature 100.(2)
_cell_measurement_theta_max 27.08
_cell_measurement_theta_min 2.30
_cell_volume 10657.3(14)
_computing_cell_refinement 'SAINT V8.34A (Bruker AXS Inc., 2013)'
_computing_data_collection 'APEX3 v2015.5-2 (Bruker AXS Inc., 2015)'
_computing_data_reduction 'SAINT V8.34A (Bruker AXS Inc., 2013)'
_computing_molecular_graphics 'shelXle (C.B. Huebschle, rev 882)'
_computing_publication_material vim
_computing_structure_refinement 'SHELXL-2017/1 (Sheldrick, 2017)'
_computing_structure_solution 'SHELXT 2014/5 (Sheldrick, 2014)'
_diffrn_ambient_temperature 100.(2)
_diffrn_measured_fraction_theta_full 0.995
_diffrn_measured_fraction_theta_max 0.995
_diffrn_measurement_device_type 'Bruker D8 Venture Photon 100 diffractometer'
_diffrn_measurement_method '0.5 \% \w & \f scans'
_diffrn_radiation_monochromator 'Incoatec Montel two dimensional X ray optics'
_diffrn_radiation_type 'Mo K\a'
_diffrn_radiation_wavelength 0.71073
_diffrn_reflns_av_R_equivalents 0.0628
_diffrn_reflns_av_unetI/netI 0.0585
_diffrn_reflns_limit_h_max 20
_diffrn_reflns_limit_h_min -18
_diffrn_reflns_limit_k_max 59
_diffrn_reflns_limit_k_min -58
_diffrn_reflns_limit_l_max 19
_diffrn_reflns_limit_l_min -20
_diffrn_reflns_number 115285
_diffrn_reflns_theta_full 27.16
_diffrn_reflns_theta_max 27.16
_diffrn_reflns_theta_min 2.24
_diffrn_source 'microfocus X ray tube'
_diffrn_source_type 'Incoatex I\mS High Brilliance'
_exptl_absorpt_coefficient_mu 3.247
_exptl_absorpt_correction_T_max 0.7455
_exptl_absorpt_correction_T_min 0.5347
_exptl_absorpt_correction_type multi-scan
_exptl_absorpt_process_details
;
SADABS (version 2014/5; Bruker, 2014) was used to perform the multi--scan
absorption correction.
;
_exptl_crystal_colour yellow
_exptl_crystal_density_diffrn 2.108
_exptl_crystal_density_method 'not measured'
_exptl_crystal_description block
_exptl_crystal_F_000 6528
_exptl_crystal_size_max 0.27
_exptl_crystal_size_mid 0.13
_exptl_crystal_size_min 0.09
_refine_diff_density_max 1.086
_refine_diff_density_min -2.668
_refine_ls_extinction_method none
_refine_ls_goodness_of_fit_ref 1.106
_refine_ls_hydrogen_treatment constr
_refine_ls_matrix_type full
_refine_ls_number_parameters 1459
_refine_ls_number_reflns 23554
_refine_ls_number_restraints 0
_refine_ls_restrained_S_all 1.106
_refine_ls_R_factor_all 0.0802
_refine_ls_R_factor_gt 0.0532
_refine_ls_shift/su_max 0.002
_refine_ls_shift/su_mean 0.000
_refine_ls_structure_factor_coef Fsqd
_refine_ls_weighting_details 'w=1/[\s^2^(Fo^2^)+(0.0071P)^2^+55.4379P] where P=(Fo^2^+2Fc^2^)/3'
_refine_ls_weighting_scheme calc
_refine_ls_wR_factor_gt 0.0762
_refine_ls_wR_factor_ref 0.0821
_reflns_number_gt 17969
_reflns_number_total 23554
_reflns_threshold_expression 'I > 2\s(I)'
_cod_data_source_file d1nj03710b2.cif
_cod_data_source_block CC21Anew
_cod_depositor_comments
;
The following automatic conversions were performed:

data item '_exptl_absorpt_correction_type' value 'Multi-Scan' was
changed to 'multi-scan' in accordance with the
/home/data/users/saulius/crontab/automatic-downloads/rss-feeds/RSC/lib/dictionaries/cif_core.dic
dictionary named 'cif_core.dic' version 2.4.2 last updated on
2011-04-26.

Automatic conversion script
Id: cif_fix_values 7556 2019-12-06 15:28:31Z antanas 
;
_cod_original_cell_volume 10657.3(13)
_cod_database_code 7060951

loop_
_space_group_symop_operation_xyz
'x, y, z'
'-x, y+1/2, -z+1/2'
'-x, -y, -z'
'x, -y-1/2, z-1/2'

loop_
_atom_site_type_symbol
_atom_site_label
_atom_site_fract_x
_atom_site_fract_y
_atom_site_fract_z
_atom_site_U_iso_or_equiv
_atom_site_adp_type
_atom_site_calc_flag
_atom_site_refinement_flags_adp
_atom_site_refinement_flags_occupancy
_atom_site_refinement_flags_posn
_atom_site_occupancy
_atom_site_disorder_assembly
_atom_site_disorder_group
Pd Pd1 0.83239(3) 0.26358(2) 0.32538(3) 0.01145(9) Uani d . . . 1 . .
Pd Pd2 0.71694(3) 0.33000(2) 0.23435(3) 0.01218(9) Uani d . . . 1 . .
Pd Pd3 0.31689(3) 0.33849(2) 0.73821(3) 0.01009(8) Uani d . . . 1 . .
Pd Pd4 0.20120(3) 0.40537(2) 0.65274(3) 0.00945(8) Uani d . . . 1 . .
Pd Pd5 0.20068(3) 0.42831(2) 0.15914(3) 0.00986(8) Uani d . . . 1 . .
Pd Pd6 0.29081(3) 0.49700(2) 0.24878(3) 0.01012(8) Uani d . . . 1 . .
Se Se1 0.87127(3) 0.31373(2) 0.34258(4) 0.01382(11) Uani d . . . 1 . .
Se Se2 0.67644(3) 0.28245(2) 0.25793(3) 0.01232(11) Uani d . . . 1 . .
Se Se3 0.35769(3) 0.38628(2) 0.71500(3) 0.01020(11) Uani d . . . 1 . .
Se Se4 0.16269(3) 0.35547(2) 0.63318(3) 0.01147(11) Uani d . . . 1 . .
Se Se5 0.34778(3) 0.45305(2) 0.21762(3) 0.01231(11) Uani d . . . 1 . .
Se Se6 0.14227(3) 0.47646(2) 0.14223(3) 0.01106(11) Uani d . . . 1 . .
P P1 0.91735(10) 0.21646(3) 0.61563(9) 0.0168(3) Uani d . . . 1 . .
P P2 0.61705(10) 0.41656(3) 0.37118(10) 0.0172(3) Uani d . . . 1 . .
P P3 0.41536(10) 0.25661(3) 0.59440(9) 0.0159(3) Uani d . . . 1 . .
P P4 0.11570(9) 0.45697(3) 0.37513(9) 0.0142(3) Uani d . . . 1 . .
P P5 0.12840(10) 0.37643(3) 0.86914(10) 0.0176(3) Uani d . . . 1 . .
P P6 0.63708(11) 0.41828(3) 0.88403(10) 0.0199(3) Uani d . . . 1 . .
F F1 0.8220(2) 0.22535(7) 0.6206(2) 0.0291(8) Uani d . . . 1 . .
F F2 1.0138(2) 0.20751(7) 0.6101(2) 0.0252(8) Uani d . . . 1 . .
F F3 0.9311(3) 0.19071(10) 0.6842(3) 0.0539(13) Uani d . . . 1 . .
F F4 0.8597(2) 0.19589(8) 0.5305(2) 0.0368(9) Uani d . . . 1 . .
F F5 0.9047(3) 0.24165(8) 0.5452(3) 0.0466(11) Uani d . . . 1 . .
F F6 0.9756(3) 0.23695(11) 0.6996(3) 0.0614(14) Uani d . . . 1 . .
F F7 0.5216(2) 0.42019(8) 0.3811(2) 0.0276(8) Uani d . . . 1 . .
F F8 0.7129(2) 0.41309(9) 0.3618(2) 0.0361(9) Uani d . . . 1 . .
F F9 0.5805(2) 0.43914(9) 0.2878(3) 0.0434(10) Uani d . . . 1 . .
F F10 0.5708(3) 0.39129(9) 0.2992(3) 0.0445(10) Uani d . . . 1 . .
F F11 0.6548(2) 0.39474(8) 0.4559(2) 0.0339(9) Uani d . . . 1 . .
F F12 0.6635(3) 0.44218(8) 0.4436(3) 0.0390(9) Uani d . . . 1 . .
F F13 0.3855(2) 0.27838(8) 0.5099(2) 0.0330(9) Uani d . . . 1 . .
F F14 0.4435(3) 0.23426(9) 0.6769(3) 0.0504(12) Uani d . . . 1 . .
F F15 0.5039(2) 0.24672(7) 0.5782(2) 0.0246(8) Uani d . . . 1 . .
F F16 0.3263(2) 0.26649(7) 0.6097(2) 0.0261(8) Uani d . . . 1 . .
F F17 0.3526(2) 0.23238(8) 0.5230(3) 0.0423(10) Uani d . . . 1 . .
F F18 0.4777(3) 0.28039(9) 0.6643(3) 0.0460(11) Uani d . . . 1 . .
F F19 0.2032(2) 0.44796(8) 0.3563(2) 0.0295(8) Uani d . . . 1 . .
F F20 0.0269(2) 0.46573(7) 0.3942(2) 0.0281(8) Uani d . . . 1 . .
F F21 0.1203(3) 0.42751(8) 0.4254(3) 0.0460(11) Uani d . . . 1 . .
F F22 0.1860(3) 0.47069(10) 0.4716(2) 0.0552(13) Uani d . . . 1 . .
F F23 0.1098(3) 0.48676(7) 0.3260(3) 0.0383(9) Uani d . . . 1 . .
F F24 0.0453(2) 0.44382(9) 0.2787(2) 0.0399(10) Uani d . . . 1 . .
F F25 0.2137(2) 0.38323(8) 0.8440(2) 0.0316(9) Uani d . . . 1 . .
F F26 0.0429(2) 0.36947(8) 0.8943(3) 0.0343(9) Uani d . . . 1 . .
F F27 0.1698(3) 0.39840(10) 0.9515(3) 0.0656(14) Uani d . . . 1 . .
F F28 0.0695(3) 0.40114(11) 0.8013(4) 0.0755(17) Uani d . . . 1 . .
F F29 0.0876(3) 0.35409(11) 0.7886(3) 0.0687(15) Uani d . . . 1 . .
F F30 0.1889(3) 0.35229(9) 0.9393(3) 0.0510(12) Uani d . . . 1 . .
F F31 0.5433(2) 0.41404(8) 0.8975(2) 0.0312(8) Uani d . . . 1 . .
F F32 0.7313(2) 0.42207(8) 0.8715(2) 0.0366(9) Uani d . . . 1 . .
F F33 0.5982(2) 0.39579(7) 0.8001(2) 0.0285(8) Uani d . . . 1 . .
F F34 0.6857(2) 0.39236(7) 0.9557(2) 0.0285(8) Uani d . . . 1 . .
F F35 0.6770(3) 0.44025(7) 0.9683(2) 0.0344(9) Uani d . . . 1 . .
F F36 0.5879(3) 0.44370(8) 0.8124(2) 0.0355(9) Uani d . . . 1 . .
N N1 0.7975(3) 0.22078(9) 0.3105(3) 0.0147(10) Uani d . . . 1 . .
N N2 0.9654(3) 0.24581(9) 0.3780(3) 0.0142(10) Uani d . . . 1 . .
N N3 0.7468(3) 0.37190(9) 0.2170(3) 0.0152(10) Uani d . . . 1 . .
N N4 0.5866(3) 0.34319(9) 0.1358(3) 0.0125(9) Uani d . . . 1 . .
N N5 0.4470(3) 0.32345(9) 0.8321(3) 0.0116(9) Uani d . . . 1 . .
N N6 0.2831(3) 0.29709(9) 0.7540(3) 0.0145(9) Uani d . . . 1 . .
N N7 0.0674(3) 0.42221(9) 0.6074(3) 0.0121(9) Uani d . . . 1 . .
N N8 0.2340(3) 0.44839(9) 0.6713(3) 0.0107(9) Uani d . . . 1 . .
N N9 0.2508(3) 0.38701(9) 0.1735(3) 0.0128(9) Uani d . . . 1 . .
N N10 0.0759(3) 0.40604(9) 0.1129(3) 0.0133(9) Uani d . . . 1 . .
N N11 0.2465(3) 0.53609(9) 0.2729(3) 0.0144(10) Uani d . . . 1 . .
N N12 0.4172(3) 0.51333(9) 0.3463(3) 0.0124(9) Uani d . . . 1 . .
C C1 0.7098(4) 0.20997(12) 0.2758(4) 0.0186(12) Uani d . . . 1 . .
H H1 0.657484 0.222622 0.250506 0.022 Uiso calc U . R 1 . .
C C2 0.6936(4) 0.18124(12) 0.2758(4) 0.0210(13) Uani d . . . 1 . .
H H2 0.630913 0.174073 0.249643 0.025 Uiso calc U . R 1 . .
C C3 0.7695(4) 0.16278(13) 0.3144(4) 0.0226(13) Uani d . . . 1 . .
H H3 0.759834 0.142845 0.317028 0.027 Uiso calc U . R 1 . .
C C4 0.8598(4) 0.17389(12) 0.3489(4) 0.0188(12) Uani d . . . 1 . .
H H4 0.913009 0.161555 0.374504 0.023 Uiso calc U . R 1 . .
C C5 0.8724(4) 0.20307(12) 0.3461(4) 0.0166(12) Uani d . . . 1 . .
C C6 0.9658(4) 0.21670(12) 0.3799(4) 0.0167(12) Uani d . . . 1 . .
C C7 1.0493(4) 0.20190(13) 0.4108(4) 0.0241(13) Uani d . . . 1 . .
H H7 1.049156 0.181626 0.412558 0.029 Uiso calc U . R 1 . .
C C8 1.1336(4) 0.21661(14) 0.4395(4) 0.0283(14) Uani d . . . 1 . .
H H8 1.191613 0.206527 0.460314 0.034 Uiso calc U . R 1 . .
C C9 1.1325(4) 0.24613(13) 0.4374(4) 0.0253(14) Uani d . . . 1 . .
H H9 1.189465 0.256703 0.457477 0.03 Uiso calc U . R 1 . .
C C10 1.0465(4) 0.25987(13) 0.4055(4) 0.0206(12) Uani d . . . 1 . .
H H10 1.045179 0.280142 0.40301 0.025 Uiso calc U . R 1 . .
C C11 0.8309(4) 0.38481(13) 0.2619(4) 0.0250(14) Uani d . . . 1 . .
H H11 0.88427 0.373829 0.30105 0.03 Uiso calc U . R 1 . .
C C12 0.8414(5) 0.41402(14) 0.2523(4) 0.0312(16) Uani d . . . 1 . .
H H12 0.901352 0.422829 0.284518 0.037 Uiso calc U . R 1 . .
C C13 0.7646(5) 0.42985(13) 0.1962(4) 0.0284(15) Uani d . . . 1 . .
H H13 0.770544 0.449805 0.189533 0.034 Uiso calc U . R 1 . .
C C14 0.6784(5) 0.41655(12) 0.1492(4) 0.0243(14) Uani d . . . 1 . .
H H14 0.624624 0.427228 0.109192 0.029 Uiso calc U . R 1 . .
C C15 0.6709(4) 0.38732(12) 0.1609(4) 0.0174(12) Uani d . . . 1 . .
C C16 0.5821(4) 0.37112(11) 0.1137(3) 0.0143(11) Uani d . . . 1 . .
C C17 0.4989(4) 0.38307(12) 0.0484(4) 0.0199(12) Uani d . . . 1 . .
H H17 0.496546 0.402762 0.033353 0.024 Uiso calc U . R 1 . .
C C18 0.4198(4) 0.36632(12) 0.0053(4) 0.0198(12) Uani d . . . 1 . .
H H18 0.362162 0.374337 -0.038848 0.024 Uiso calc U . R 1 . .
C C19 0.4255(4) 0.33766(12) 0.0274(3) 0.0174(12) Uani d . . . 1 . .
H H19 0.372045 0.325625 -0.002128 0.021 Uiso calc U . R 1 . .
C C20 0.5094(3) 0.32675(12) 0.0927(3) 0.0133(11) Uani d . . . 1 . .
H H20 0.513113 0.307026 0.107739 0.016 Uiso calc U . R 1 . .
C C21 0.6489(3) 0.28790(11) 0.3630(3) 0.0110(11) Uani d . . . 1 . .
C C22 0.5672(4) 0.30239(11) 0.3475(4) 0.0162(12) Uani d . . . 1 . .
H H22 0.528304 0.310039 0.287926 0.019 Uiso calc U . R 1 . .
C C23 0.5424(4) 0.30569(12) 0.4198(4) 0.0203(13) Uani d . . . 1 . .
H H23 0.486079 0.315567 0.409489 0.024 Uiso calc U . R 1 . .
C C24 0.5988(4) 0.29476(12) 0.5064(4) 0.0204(13) Uani d . . . 1 . .
H H24 0.581759 0.297215 0.555707 0.024 Uiso calc U . R 1 . .
C C25 0.6804(4) 0.28022(11) 0.5212(4) 0.0165(12) Uani d . . . 1 . .
H H25 0.71934 0.272754 0.5811 0.02 Uiso calc U . R 1 . .
C C26 0.7062(4) 0.27637(11) 0.4496(4) 0.0155(11) Uani d . . . 1 . .
H H26 0.761689 0.266085 0.459633 0.019 Uiso calc U . R 1 . .
C C27 0.8706(4) 0.32184(11) 0.4600(3) 0.0130(11) Uani d . . . 1 . .
C C28 0.9347(4) 0.30746(12) 0.5376(4) 0.0196(12) Uani d . . . 1 . .
H H28 0.975918 0.293656 0.531939 0.024 Uiso calc U . R 1 . .
C C29 0.9383(4) 0.31340(13) 0.6243(4) 0.0228(13) Uani d . . . 1 . .
H H29 0.981784 0.303561 0.677894 0.027 Uiso calc U . R 1 . .
C C30 0.8783(4) 0.33366(13) 0.6320(4) 0.0239(13) Uani d . . . 1 . .
H H30 0.881303 0.337863 0.691062 0.029 Uiso calc U . R 1 . .
C C31 0.8142(4) 0.34779(12) 0.5543(4) 0.0212(13) Uani d . . . 1 . .
H H31 0.772429 0.361399 0.559952 0.025 Uiso calc U . R 1 . .
C C32 0.8105(4) 0.34217(12) 0.4676(4) 0.0175(12) Uani d . . . 1 . .
H H32 0.767236 0.352142 0.414183 0.021 Uiso calc U . R 1 . .
C C33 0.1968(4) 0.28566(12) 0.7116(4) 0.0218(13) Uani d . . . 1 . .
H H33 0.144786 0.297607 0.675537 0.026 Uiso calc U . R 1 . .
C C34 0.1811(4) 0.25670(13) 0.7187(4) 0.0268(14) Uani d . . . 1 . .
H H34 0.119494 0.248851 0.687316 0.032 Uiso calc U . R 1 . .
C C35 0.2565(4) 0.23978(13) 0.7720(4) 0.0248(14) Uani d . . . 1 . .
H H35 0.247406 0.22 0.778285 0.03 Uiso calc U . R 1 . .
C C36 0.3452(4) 0.25141(12) 0.8162(4) 0.0204(13) Uani d . . . 1 . .
H H36 0.397687 0.239704 0.852805 0.024 Uiso calc U . R 1 . .
C C37 0.3577(4) 0.28041(11) 0.8070(3) 0.0134(11) Uani d . . . 1 . .
C C38 0.4489(4) 0.29517(11) 0.8519(3) 0.0126(11) Uani d . . . 1 . .
C C39 0.5317(4) 0.28195(12) 0.9126(4) 0.0181(12) Uani d . . . 1 . .
H H39 0.532274 0.262093 0.92496 0.022 Uiso calc U . R 1 . .
C C40 0.6139(4) 0.29796(13) 0.9554(4) 0.0198(13) Uani d . . . 1 . .
H H40 0.671287 0.289206 0.997169 0.024 Uiso calc U . R 1 . .
C C41 0.6109(4) 0.32668(12) 0.9364(4) 0.0186(12) Uani d . . . 1 . .
H H41 0.666138 0.338041 0.965568 0.022 Uiso calc U . R 1 . .
C C42 0.5276(4) 0.33879(11) 0.8750(3) 0.0135(11) Uani d . . . 1 . .
H H42 0.526285 0.358623 0.862142 0.016 Uiso calc U . R 1 . .
C C43 0.3195(4) 0.46011(12) 0.7025(3) 0.0157(12) Uani d . . . 1 . .
H H43 0.373084 0.447937 0.723334 0.019 Uiso calc U . R 1 . .
C C44 0.3330(4) 0.48927(12) 0.7057(4) 0.0175(12) Uani d . . . 1 . .
H H44 0.394843 0.496969 0.72868 0.021 Uiso calc U . R 1 . .
C C45 0.2555(4) 0.50716(12) 0.6750(4) 0.0195(12) Uani d . . . 1 . .
H H45 0.26299 0.527287 0.675115 0.023 Uiso calc U . R 1 . .
C C46 0.1666(4) 0.49507(12) 0.6440(4) 0.0175(12) Uani d . . . 1 . .
H H46 0.112359 0.506921 0.623892 0.021 Uiso calc U . R 1 . .
C C47 0.1572(3) 0.46563(11) 0.6426(3) 0.0114(11) Uani d . . . 1 . .
C C48 0.0655(4) 0.45108(11) 0.6103(3) 0.0117(11) Uani d . . . 1 . .
C C49 -0.0197(4) 0.46534(12) 0.5834(4) 0.0195(12) Uani d . . . 1 . .
H H49 -0.020901 0.485589 0.586242 0.023 Uiso calc U . R 1 . .
C C50 -0.1024(4) 0.45003(13) 0.5528(4) 0.0218(13) Uani d . . . 1 . .
H H50 -0.160966 0.459662 0.533845 0.026 Uiso calc U . R 1 . .
C C51 -0.0998(4) 0.42071(13) 0.5496(4) 0.0200(13) Uani d . . . 1 . .
H H51 -0.156299 0.409844 0.528152 0.024 Uiso calc U . R 1 . .
C C52 -0.0135(3) 0.40740(12) 0.5783(3) 0.0146(11) Uani d . . . 1 . .
H H52 -0.011194 0.387133 0.577514 0.017 Uiso calc U . R 1 . .
C C53 0.1578(3) 0.34753(11) 0.5131(3) 0.0124(11) Uani d . . . 1 . .
C C54 0.0943(4) 0.36263(12) 0.4372(4) 0.0178(12) Uani d . . . 1 . .
H H54 0.056559 0.377216 0.44497 0.021 Uiso calc U . R 1 . .
C C55 0.0862(4) 0.35620(13) 0.3487(4) 0.0204(13) Uani d . . . 1 . .
H H55 0.043529 0.366651 0.296242 0.025 Uiso calc U . R 1 . .
C C56 0.1401(4) 0.33468(12) 0.3381(4) 0.0197(12) Uani d . . . 1 . .
H H56 0.133163 0.329909 0.277889 0.024 Uiso calc U . R 1 . .
C C57 0.2039(4) 0.32010(12) 0.4142(4) 0.0226(13) Uani d . . . 1 . .
H H57 0.24198 0.305671 0.406322 0.027 Uiso calc U . R 1 . .
C C58 0.2135(4) 0.32618(11) 0.5028(4) 0.0177(12) Uani d . . . 1 . .
H H58 0.257239 0.315923 0.555128 0.021 Uiso calc U . R 1 . .
C C59 0.3804(3) 0.38057(11) 0.6073(3) 0.0114(11) Uani d . . . 1 . .
C C60 0.3237(3) 0.39251(11) 0.5222(3) 0.0135(11) Uani d . . . 1 . .
H H60 0.269847 0.403398 0.51417 0.016 Uiso calc U . R 1 . .
C C61 0.3457(4) 0.38855(12) 0.4487(4) 0.0180(12) Uani d . . . 1 . .
H H61 0.306257 0.396525 0.389802 0.022 Uiso calc U . R 1 . .
C C62 0.4248(4) 0.37304(12) 0.4605(4) 0.0212(13) Uani d . . . 1 . .
H H62 0.440045 0.370601 0.409921 0.025 Uiso calc U . R 1 . .
C C63 0.4817(4) 0.36106(12) 0.5461(4) 0.0224(13) Uani d . . . 1 . .
H H63 0.535837 0.350293 0.554286 0.027 Uiso calc U . R 1 . .
C C64 0.4595(4) 0.36483(12) 0.6196(4) 0.0188(12) Uani d . . . 1 . .
H H64 0.498365 0.356665 0.678338 0.023 Uiso calc U . R 1 . .
C C65 0.3414(4) 0.37944(12) 0.2045(4) 0.0164(12) Uani d . . . 1 . .
H H65 0.388816 0.393766 0.22702 0.02 Uiso calc U . R 1 . .
C C66 0.3675(4) 0.35140(12) 0.2045(4) 0.0194(12) Uani d . . . 1 . .
H H66 0.432278 0.346448 0.227297 0.023 Uiso calc U . R 1 . .
C C67 0.2990(4) 0.33060(12) 0.1712(4) 0.0238(13) Uani d . . . 1 . .
H H67 0.315813 0.311196 0.169641 0.029 Uiso calc U . R 1 . .
C C68 0.2058(4) 0.33826(12) 0.1401(4) 0.0201(12) Uani d . . . 1 . .
H H68 0.157744 0.324139 0.117403 0.024 Uiso calc U . R 1 . .
C C69 0.1825(4) 0.36681(11) 0.1420(3) 0.0138(11) Uani d . . . 1 . .
C C70 0.0851(4) 0.37726(11) 0.1112(3) 0.0136(11) Uani d . . . 1 . .
C C71 0.0070(4) 0.35966(12) 0.0834(4) 0.0200(12) Uani d . . . 1 . .
H H71 0.013951 0.339525 0.08254 0.024 Uiso calc U . R 1 . .
C C72 -0.0815(4) 0.37158(12) 0.0567(4) 0.0223(13) Uani d . . . 1 . .
H H72 -0.135815 0.359772 0.037242 0.027 Uiso calc U . R 1 . .
C C73 -0.0895(4) 0.40089(13) 0.0589(4) 0.0231(13) Uani d . . . 1 . .
H H73 -0.149438 0.409555 0.040751 0.028 Uiso calc U . R 1 . .
C C74 -0.0095(4) 0.41737(12) 0.0877(4) 0.0171(12) Uani d . . . 1 . .
H H74 -0.015205 0.437526 0.089712 0.021 Uiso calc U . R 1 . .
C C75 0.5004(4) 0.49937(12) 0.3855(3) 0.0147(11) Uani d . . . 1 . .
H H75 0.503554 0.480274 0.367163 0.018 Uiso calc U . R 1 . .
C C76 0.5808(4) 0.51199(12) 0.4514(3) 0.0163(12) Uani d . . . 1 . .
H H76 0.638782 0.501826 0.477396 0.02 Uiso calc U . R 1 . .
C C77 0.5761(4) 0.53949(12) 0.4791(4) 0.0194(12) Uani d . . . 1 . .
H H77 0.630602 0.548523 0.524889 0.023 Uiso calc U . R 1 . .
C C78 0.4913(4) 0.55372(12) 0.4395(4) 0.0195(12) Uani d . . . 1 . .
H H78 0.487282 0.572812 0.457362 0.023 Uiso calc U . R 1 . .
C C79 0.4122(4) 0.54041(11) 0.3740(3) 0.0133(11) Uani d . . . 1 . .
C C80 0.3175(4) 0.55340(11) 0.3295(3) 0.0152(12) Uani d . . . 1 . .
C C81 0.2991(4) 0.58148(12) 0.3423(4) 0.0206(13) Uani d . . . 1 . .
H H81 0.349043 0.593609 0.381544 0.025 Uiso calc U . R 1 . .
C C82 0.2083(4) 0.59189(12) 0.2979(4) 0.0226(13) Uani d . . . 1 . .
H H82 0.195284 0.611193 0.306288 0.027 Uiso calc U . R 1 . .
C C83 0.1365(4) 0.57397(12) 0.2412(4) 0.0225(13) Uani d . . . 1 . .
H H83 0.073433 0.58071 0.209679 0.027 Uiso calc U . R 1 . .
C C84 0.1585(4) 0.54612(12) 0.2314(4) 0.0177(12) Uani d . . . 1 . .
H H84 0.109122 0.533577 0.19374 0.021 Uiso calc U . R 1 . .
C C85 0.1320(3) 0.48612(12) 0.0210(3) 0.0123(11) Uani d . . . 1 . .
C C86 0.1518(4) 0.51369(12) 0.0043(4) 0.0172(12) Uani d . . . 1 . .
H H86 0.174197 0.527424 0.052831 0.021 Uiso calc U . R 1 . .
C C87 0.1382(4) 0.52103(13) -0.0848(4) 0.0238(13) Uani d . . . 1 . .
H H87 0.150653 0.539977 -0.097444 0.029 Uiso calc U . R 1 . .
C C88 0.1069(4) 0.50086(12) -0.1548(4) 0.0201(12) Uani d . . . 1 . .
H H88 0.097613 0.505982 -0.215498 0.024 Uiso calc U . R 1 . .
C C89 0.0890(4) 0.47326(13) -0.1366(4) 0.0230(13) Uani d . . . 1 . .
H H89 0.067886 0.459347 -0.184614 0.028 Uiso calc U . R 1 . .
C C90 0.1020(4) 0.46594(12) -0.0482(4) 0.0203(13) Uani d . . . 1 . .
H H90 0.090071 0.446951 -0.035467 0.024 Uiso calc U . R 1 . .
C C91 0.3582(3) 0.46239(12) 0.1057(4) 0.0150(11) Uani d . . . 1 . .
C C92 0.3858(4) 0.48957(13) 0.0937(4) 0.0243(13) Uani d . . . 1 . .
H H92 0.396892 0.503922 0.139148 0.029 Uiso calc U . R 1 . .
C C93 0.3970(5) 0.49549(14) 0.0155(5) 0.0349(16) Uani d . . . 1 . .
H H93 0.416956 0.513955 0.007188 0.042 Uiso calc U . R 1 . .
C C94 0.3794(5) 0.47481(15) -0.0509(4) 0.0351(16) Uani d . . . 1 . .
H H94 0.387026 0.479181 -0.10493 0.042 Uiso calc U . R 1 . .
C C95 0.3509(5) 0.44790(15) -0.0401(4) 0.0335(16) Uani d . . . 1 . .
H H95 0.338952 0.43377 -0.086421 0.04 Uiso calc U . R 1 . .
C C96 0.3398(4) 0.44154(13) 0.0385(4) 0.0235(13) Uani d . . . 1 . .
H H96 0.319798 0.423055 0.046544 0.028 Uiso calc U . R 1 . .

loop_
_atom_site_aniso_label
_atom_site_aniso_U_11
_atom_site_aniso_U_22
_atom_site_aniso_U_33
_atom_site_aniso_U_12
_atom_site_aniso_U_13
_atom_site_aniso_U_23
Pd1 0.00759(18) 0.0152(2) 0.0110(2) -0.00124(16) 0.00368(16) -0.00339(16)
Pd2 0.01063(19) 0.0152(2) 0.0103(2) -0.00262(16) 0.00429(17) -0.00090(16)
Pd3 0.01032(19) 0.0098(2) 0.00929(19) 0.00065(16) 0.00350(17) 0.00107(15)
Pd4 0.00777(18) 0.0106(2) 0.00983(19) 0.00123(15) 0.00375(16) -0.00035(15)
Pd5 0.00970(19) 0.0097(2) 0.00996(19) -0.00002(16) 0.00413(16) -0.00005(15)
Pd6 0.01007(19) 0.0109(2) 0.00932(19) -0.00089(16) 0.00421(16) -0.00140(15)
Se1 0.0096(2) 0.0183(3) 0.0134(3) -0.0031(2) 0.0050(2) -0.0032(2)
Se2 0.0089(2) 0.0148(3) 0.0118(3) -0.0015(2) 0.0032(2) -0.0013(2)
Se3 0.0088(2) 0.0104(3) 0.0100(2) 0.0014(2) 0.0028(2) 0.0006(2)
Se4 0.0101(2) 0.0119(3) 0.0116(3) -0.0002(2) 0.0040(2) -0.0001(2)
Se5 0.0097(2) 0.0122(3) 0.0133(3) 0.0005(2) 0.0035(2) -0.0011(2)
Se6 0.0100(2) 0.0107(3) 0.0121(3) -0.0002(2) 0.0045(2) -0.0001(2)
P1 0.0145(7) 0.0208(8) 0.0129(7) 0.0027(6) 0.0042(6) -0.0020(6)
P2 0.0106(7) 0.0265(9) 0.0134(7) 0.0021(6) 0.0044(6) 0.0030(6)
P3 0.0116(7) 0.0216(8) 0.0136(7) 0.0044(6) 0.0046(6) 0.0041(6)
P4 0.0123(7) 0.0189(8) 0.0117(7) 0.0023(6) 0.0055(6) 0.0017(6)
P5 0.0166(7) 0.0226(8) 0.0140(7) -0.0019(6) 0.0073(6) -0.0023(6)
P6 0.0231(8) 0.0242(9) 0.0112(7) -0.0109(7) 0.0065(6) -0.0010(6)
F1 0.0143(16) 0.039(2) 0.031(2) 0.0079(15) 0.0075(15) -0.0065(16)
F2 0.0245(18) 0.0199(19) 0.039(2) 0.0037(14) 0.0212(17) 0.0003(15)
F3 0.043(2) 0.080(3) 0.051(3) 0.031(2) 0.033(2) 0.050(2)
F4 0.032(2) 0.046(2) 0.030(2) -0.0142(18) 0.0121(17) -0.0211(18)
F5 0.045(2) 0.028(2) 0.077(3) 0.0142(19) 0.036(2) 0.026(2)
F6 0.024(2) 0.103(4) 0.053(3) -0.014(2) 0.012(2) -0.059(3)
F7 0.0154(16) 0.043(2) 0.0261(19) 0.0063(15) 0.0111(15) 0.0134(16)
F8 0.0155(17) 0.072(3) 0.0238(19) 0.0052(18) 0.0118(16) -0.0044(18)
F9 0.032(2) 0.065(3) 0.039(2) 0.013(2) 0.0212(19) 0.032(2)
F10 0.044(2) 0.057(3) 0.033(2) -0.020(2) 0.0170(19) -0.0262(19)
F11 0.038(2) 0.040(2) 0.0242(19) 0.0189(18) 0.0148(17) 0.0158(16)
F12 0.036(2) 0.039(2) 0.048(2) -0.0140(18) 0.024(2) -0.0168(19)
F13 0.039(2) 0.037(2) 0.029(2) 0.0221(18) 0.0210(18) 0.0156(16)
F14 0.039(2) 0.079(3) 0.048(2) 0.037(2) 0.033(2) 0.047(2)
F15 0.0179(17) 0.030(2) 0.0305(19) 0.0103(14) 0.0148(15) 0.0100(15)
F16 0.0201(17) 0.039(2) 0.0232(18) 0.0139(15) 0.0133(15) 0.0057(15)
F17 0.028(2) 0.036(2) 0.063(3) -0.0103(17) 0.021(2) -0.023(2)
F18 0.027(2) 0.062(3) 0.042(2) -0.0100(19) 0.0083(19) -0.029(2)
F19 0.0162(17) 0.047(2) 0.0298(19) 0.0116(16) 0.0147(16) 0.0046(17)
F20 0.0303(19) 0.0208(19) 0.047(2) 0.0080(15) 0.0301(18) 0.0075(16)
F21 0.047(2) 0.035(2) 0.069(3) 0.0231(19) 0.038(2) 0.033(2)
F22 0.040(2) 0.107(4) 0.0177(19) -0.037(2) 0.0119(18) -0.026(2)
F23 0.053(2) 0.021(2) 0.058(3) 0.0051(18) 0.041(2) 0.0160(18)
F24 0.0253(19) 0.061(3) 0.028(2) -0.0196(19) 0.0072(17) -0.0193(19)
F25 0.0192(17) 0.054(3) 0.0227(18) 0.0012(17) 0.0107(16) 0.0116(17)
F26 0.033(2) 0.036(2) 0.050(2) -0.0078(17) 0.0320(19) -0.0020(18)
F27 0.095(4) 0.058(3) 0.065(3) -0.051(3) 0.054(3) -0.042(2)
F28 0.036(2) 0.096(4) 0.103(4) 0.035(3) 0.039(3) 0.072(3)
F29 0.061(3) 0.103(4) 0.049(3) -0.042(3) 0.032(2) -0.057(3)
F30 0.034(2) 0.055(3) 0.061(3) 0.009(2) 0.018(2) 0.035(2)
F31 0.0243(18) 0.047(2) 0.0231(19) -0.0093(17) 0.0116(16) -0.0057(16)
F32 0.029(2) 0.057(3) 0.0256(19) -0.0185(18) 0.0138(17) 0.0014(18)
F33 0.0312(19) 0.032(2) 0.0227(18) -0.0138(16) 0.0121(16) -0.0128(15)
F34 0.0282(19) 0.030(2) 0.0219(18) -0.0042(16) 0.0057(16) 0.0071(15)
F35 0.052(2) 0.030(2) 0.0146(17) -0.0203(18) 0.0083(17) -0.0085(15)
F36 0.050(2) 0.032(2) 0.0185(18) -0.0043(18) 0.0097(18) 0.0077(15)
N1 0.015(2) 0.019(3) 0.013(2) -0.0001(19) 0.009(2) -0.0037(19)
N2 0.010(2) 0.020(3) 0.013(2) 0.0008(18) 0.0051(19) -0.0011(19)
N3 0.018(2) 0.017(3) 0.014(2) -0.0036(19) 0.010(2) -0.0014(19)
N4 0.014(2) 0.011(2) 0.011(2) -0.0006(18) 0.0048(19) 0.0003(18)
N5 0.015(2) 0.011(2) 0.009(2) 0.0012(18) 0.0046(19) 0.0018(17)
N6 0.020(2) 0.012(2) 0.012(2) -0.0008(19) 0.007(2) 0.0000(18)
N7 0.012(2) 0.012(2) 0.014(2) 0.0027(18) 0.0076(19) 0.0002(18)
N8 0.008(2) 0.014(2) 0.013(2) 0.0014(17) 0.0068(19) -0.0025(18)
N9 0.015(2) 0.010(2) 0.013(2) 0.0000(18) 0.007(2) -0.0009(18)
N10 0.011(2) 0.015(2) 0.009(2) -0.0015(18) 0.0009(19) -0.0007(18)
N11 0.018(2) 0.011(2) 0.019(2) -0.0003(19) 0.013(2) -0.0004(19)
N12 0.014(2) 0.016(2) 0.010(2) -0.0050(19) 0.0074(19) -0.0022(18)
C1 0.016(3) 0.021(3) 0.020(3) -0.002(2) 0.009(3) -0.006(2)
C2 0.018(3) 0.021(3) 0.023(3) -0.007(2) 0.008(3) -0.005(2)
C3 0.035(3) 0.017(3) 0.021(3) -0.007(3) 0.017(3) -0.007(2)
C4 0.023(3) 0.020(3) 0.016(3) 0.000(2) 0.011(3) -0.002(2)
C5 0.018(3) 0.023(3) 0.013(3) 0.002(2) 0.010(2) -0.005(2)
C6 0.014(3) 0.022(3) 0.015(3) 0.000(2) 0.008(2) 0.001(2)
C7 0.021(3) 0.025(4) 0.024(3) 0.003(3) 0.008(3) 0.002(3)
C8 0.017(3) 0.030(4) 0.035(4) 0.007(3) 0.009(3) 0.002(3)
C9 0.012(3) 0.030(4) 0.029(3) -0.002(3) 0.005(3) -0.002(3)
C10 0.013(3) 0.024(3) 0.021(3) -0.004(2) 0.004(2) -0.004(3)
C11 0.022(3) 0.031(4) 0.028(3) -0.008(3) 0.016(3) -0.003(3)
C12 0.038(4) 0.035(4) 0.032(4) -0.018(3) 0.026(3) -0.013(3)
C13 0.049(4) 0.019(3) 0.030(4) -0.010(3) 0.029(3) -0.003(3)
C14 0.042(4) 0.017(3) 0.024(3) -0.004(3) 0.023(3) 0.001(2)
C15 0.021(3) 0.024(3) 0.014(3) -0.002(2) 0.013(2) -0.001(2)
C16 0.022(3) 0.013(3) 0.011(3) 0.000(2) 0.010(2) 0.000(2)
C17 0.028(3) 0.020(3) 0.016(3) 0.003(3) 0.013(3) 0.004(2)
C18 0.017(3) 0.023(3) 0.016(3) 0.009(2) 0.005(2) 0.005(2)
C19 0.016(3) 0.028(3) 0.011(3) 0.000(2) 0.008(2) -0.004(2)
C20 0.011(3) 0.017(3) 0.013(3) -0.003(2) 0.006(2) 0.002(2)
C21 0.007(2) 0.011(3) 0.012(3) -0.003(2) 0.001(2) -0.006(2)
C22 0.015(3) 0.014(3) 0.017(3) 0.005(2) 0.004(2) 0.002(2)
C23 0.017(3) 0.017(3) 0.026(3) 0.000(2) 0.008(3) -0.006(2)
C24 0.028(3) 0.017(3) 0.023(3) -0.007(3) 0.017(3) -0.009(2)
C25 0.021(3) 0.013(3) 0.015(3) -0.006(2) 0.008(2) -0.002(2)
C26 0.012(3) 0.010(3) 0.024(3) 0.000(2) 0.008(2) 0.001(2)
C27 0.014(3) 0.015(3) 0.013(3) -0.007(2) 0.008(2) -0.002(2)
C28 0.015(3) 0.021(3) 0.023(3) -0.001(2) 0.008(3) -0.002(2)
C29 0.022(3) 0.027(4) 0.010(3) 0.001(3) -0.002(2) 0.004(2)
C30 0.030(3) 0.027(4) 0.013(3) 0.000(3) 0.008(3) -0.004(2)
C31 0.028(3) 0.016(3) 0.019(3) 0.000(2) 0.009(3) -0.001(2)
C32 0.018(3) 0.016(3) 0.013(3) 0.001(2) 0.002(2) 0.001(2)
C33 0.023(3) 0.019(3) 0.020(3) -0.002(2) 0.006(3) 0.000(2)
C34 0.031(3) 0.025(4) 0.029(3) -0.011(3) 0.018(3) -0.002(3)
C35 0.040(4) 0.016(3) 0.027(3) -0.009(3) 0.023(3) -0.002(3)
C36 0.033(3) 0.013(3) 0.018(3) 0.002(3) 0.014(3) 0.003(2)
C37 0.021(3) 0.013(3) 0.010(3) 0.004(2) 0.011(2) 0.005(2)
C38 0.019(3) 0.012(3) 0.011(3) 0.003(2) 0.010(2) 0.002(2)
C39 0.024(3) 0.013(3) 0.016(3) 0.008(2) 0.008(3) 0.006(2)
C40 0.017(3) 0.029(3) 0.012(3) 0.008(2) 0.005(2) 0.007(2)
C41 0.019(3) 0.025(3) 0.013(3) 0.004(2) 0.008(2) 0.002(2)
C42 0.018(3) 0.013(3) 0.012(3) 0.003(2) 0.008(2) 0.004(2)
C43 0.016(3) 0.019(3) 0.013(3) -0.001(2) 0.008(2) -0.002(2)
C44 0.022(3) 0.017(3) 0.019(3) -0.007(2) 0.014(3) -0.001(2)
C45 0.034(3) 0.014(3) 0.019(3) 0.000(3) 0.019(3) -0.003(2)
C46 0.024(3) 0.015(3) 0.018(3) 0.001(2) 0.014(3) -0.002(2)
C47 0.013(3) 0.013(3) 0.007(2) 0.002(2) 0.005(2) -0.001(2)
C48 0.016(3) 0.011(3) 0.008(3) 0.006(2) 0.006(2) 0.002(2)
C49 0.020(3) 0.015(3) 0.023(3) 0.005(2) 0.009(3) 0.002(2)
C50 0.017(3) 0.025(3) 0.021(3) 0.013(3) 0.007(3) 0.006(3)
C51 0.012(3) 0.029(4) 0.017(3) -0.001(2) 0.005(2) 0.002(2)
C52 0.013(3) 0.013(3) 0.015(3) -0.001(2) 0.005(2) 0.001(2)
C53 0.011(3) 0.014(3) 0.009(3) -0.004(2) 0.001(2) -0.003(2)
C54 0.011(3) 0.024(3) 0.019(3) 0.001(2) 0.007(2) 0.000(2)
C55 0.012(3) 0.032(4) 0.014(3) -0.004(2) 0.003(2) 0.005(2)
C56 0.021(3) 0.029(3) 0.011(3) -0.004(3) 0.008(2) -0.003(2)
C57 0.027(3) 0.019(3) 0.021(3) 0.003(3) 0.010(3) -0.004(2)
C58 0.021(3) 0.014(3) 0.014(3) 0.000(2) 0.004(2) -0.001(2)
C59 0.013(3) 0.008(3) 0.012(3) -0.003(2) 0.004(2) -0.002(2)
C60 0.009(2) 0.012(3) 0.018(3) -0.004(2) 0.004(2) -0.001(2)
C61 0.022(3) 0.017(3) 0.014(3) -0.003(2) 0.008(3) 0.004(2)
C62 0.030(3) 0.022(3) 0.017(3) -0.003(3) 0.015(3) -0.011(2)
C63 0.022(3) 0.023(3) 0.026(3) 0.004(3) 0.014(3) -0.005(3)
C64 0.018(3) 0.023(3) 0.014(3) 0.004(2) 0.006(2) -0.002(2)
C65 0.016(3) 0.017(3) 0.014(3) 0.002(2) 0.005(2) 0.002(2)
C66 0.019(3) 0.022(3) 0.020(3) 0.009(2) 0.011(3) 0.005(2)
C67 0.038(4) 0.012(3) 0.027(3) 0.011(3) 0.019(3) 0.005(2)
C68 0.030(3) 0.014(3) 0.020(3) -0.003(3) 0.014(3) 0.000(2)
C69 0.023(3) 0.016(3) 0.006(2) -0.002(2) 0.009(2) 0.001(2)
C70 0.020(3) 0.011(3) 0.011(3) 0.003(2) 0.009(2) 0.002(2)
C71 0.028(3) 0.013(3) 0.020(3) -0.008(2) 0.011(3) -0.003(2)
C72 0.020(3) 0.021(3) 0.025(3) -0.009(3) 0.009(3) -0.007(3)
C73 0.018(3) 0.024(3) 0.026(3) -0.002(3) 0.007(3) -0.005(3)
C74 0.011(3) 0.015(3) 0.021(3) 0.001(2) 0.002(2) -0.003(2)
C75 0.018(3) 0.015(3) 0.017(3) 0.000(2) 0.013(2) 0.002(2)
C76 0.011(3) 0.024(3) 0.012(3) -0.002(2) 0.004(2) 0.004(2)
C77 0.020(3) 0.024(3) 0.013(3) -0.010(2) 0.005(2) -0.001(2)
C78 0.025(3) 0.016(3) 0.016(3) -0.006(2) 0.008(3) -0.001(2)
C79 0.022(3) 0.011(3) 0.013(3) -0.005(2) 0.013(2) 0.000(2)
C80 0.025(3) 0.013(3) 0.010(3) -0.003(2) 0.010(2) -0.002(2)
C81 0.034(3) 0.017(3) 0.014(3) -0.004(3) 0.014(3) -0.001(2)
C82 0.039(4) 0.011(3) 0.021(3) 0.004(3) 0.018(3) -0.003(2)
C83 0.022(3) 0.023(3) 0.026(3) 0.006(3) 0.014(3) -0.001(3)
C84 0.017(3) 0.018(3) 0.019(3) 0.001(2) 0.008(2) -0.002(2)
C85 0.006(2) 0.022(3) 0.008(3) 0.004(2) 0.002(2) 0.004(2)
C86 0.018(3) 0.017(3) 0.018(3) -0.002(2) 0.010(2) 0.001(2)
C87 0.029(3) 0.019(3) 0.027(3) 0.001(3) 0.016(3) 0.008(3)
C88 0.015(3) 0.027(3) 0.019(3) 0.007(2) 0.008(2) 0.004(3)
C89 0.027(3) 0.025(3) 0.016(3) 0.000(3) 0.009(3) -0.003(2)
C90 0.027(3) 0.013(3) 0.013(3) -0.006(2) 0.002(3) 0.000(2)
C91 0.007(2) 0.022(3) 0.016(3) 0.005(2) 0.006(2) 0.000(2)
C92 0.029(3) 0.022(3) 0.032(3) -0.002(3) 0.022(3) -0.001(3)
C93 0.047(4) 0.027(4) 0.050(4) 0.001(3) 0.039(4) 0.005(3)
C94 0.040(4) 0.046(5) 0.030(4) 0.007(3) 0.024(3) 0.008(3)
C95 0.039(4) 0.043(4) 0.019(3) 0.002(3) 0.014(3) -0.010(3)
C96 0.028(3) 0.024(3) 0.024(3) -0.001(3) 0.016(3) -0.005(3)

loop_
_atom_type_symbol
_atom_type_description
_atom_type_scat_dispersion_real
_atom_type_scat_dispersion_imag
_atom_type_scat_source
C C 0.0033 0.0016 'International Tables Vol C Tables 4.2.6.8 and 6.1.1.4'
H H 0.0000 0.0000 'International Tables Vol C Tables 4.2.6.8 and 6.1.1.4'
F F 0.0171 0.0103 'International Tables Vol C Tables 4.2.6.8 and 6.1.1.4'
N N 0.0061 0.0033 'International Tables Vol C Tables 4.2.6.8 and 6.1.1.4'
P P 0.1023 0.0942 'International Tables Vol C Tables 4.2.6.8 and 6.1.1.4'
Pd Pd -0.9988 1.0072 'International Tables Vol C Tables 4.2.6.8 and 6.1.1.4'
Se Se -0.0929 2.2259 'International Tables Vol C Tables 4.2.6.8 and 6.1.1.4'

loop_
_geom_angle_atom_site_label_1
_geom_angle_atom_site_label_2
_geom_angle_atom_site_label_3
_geom_angle_site_symmetry_1
_geom_angle_site_symmetry_3
_geom_angle
_geom_angle_publ_flag
N2 Pd1 N1 . . 80.05(17) ?
N2 Pd1 Se2 . . 177.00(12) ?
N1 Pd1 Se2 . . 97.93(12) ?
N2 Pd1 Se1 . . 100.63(12) ?
N1 Pd1 Se1 . . 179.30(12) ?
Se2 Pd1 Se1 . . 81.40(2) ?
N4 Pd2 N3 . . 79.74(17) ?
N4 Pd2 Se2 . . 98.87(12) ?
N3 Pd2 Se2 . . 176.75(12) ?
N4 Pd2 Se1 . . 176.83(12) ?
N3 Pd2 Se1 . . 100.32(12) ?
Se2 Pd2 Se1 . . 81.23(2) ?
N6 Pd3 N5 . . 79.46(17) ?
N6 Pd3 Se3 . . 177.84(12) ?
N5 Pd3 Se3 . . 100.52(12) ?
N6 Pd3 Se4 . . 99.24(12) ?
N5 Pd3 Se4 . . 177.65(11) ?
Se3 Pd3 Se4 . . 80.85(2) ?
N7 Pd4 N8 . . 80.24(16) ?
N7 Pd4 Se3 . . 176.43(11) ?
N8 Pd4 Se3 . . 99.05(11) ?
N7 Pd4 Se4 . . 99.51(12) ?
N8 Pd4 Se4 . . 179.15(11) ?
Se3 Pd4 Se4 . . 81.15(2) ?
N10 Pd5 N9 . . 79.84(17) ?
N10 Pd5 Se5 . . 177.91(12) ?
N9 Pd5 Se5 . . 98.78(12) ?
N10 Pd5 Se6 . . 100.15(12) ?
N9 Pd5 Se6 . . 179.92(12) ?
Se5 Pd5 Se6 . . 81.23(2) ?
N11 Pd6 N12 . . 79.80(17) ?
N11 Pd6 Se5 . . 176.73(12) ?
N12 Pd6 Se5 . . 98.69(12) ?
N11 Pd6 Se6 . . 100.56(12) ?
N12 Pd6 Se6 . . 176.59(11) ?
Se5 Pd6 Se6 . . 81.12(2) ?
C27 Se1 Pd2 . . 101.70(16) ?
C27 Se1 Pd1 . . 101.11(15) ?
Pd2 Se1 Pd1 . . 95.74(2) ?
C21 Se2 Pd1 . . 103.76(15) ?
C21 Se2 Pd2 . . 101.18(15) ?
Pd1 Se2 Pd2 . . 97.03(2) ?
C59 Se3 Pd4 . . 104.07(15) ?
C59 Se3 Pd3 . . 100.27(15) ?
Pd4 Se3 Pd3 . . 96.58(2) ?
C53 Se4 Pd4 . . 102.37(15) ?
C53 Se4 Pd3 . . 102.61(15) ?
Pd4 Se4 Pd3 . . 96.35(2) ?
C91 Se5 Pd5 . . 102.28(16) ?
C91 Se5 Pd6 . . 101.27(16) ?
Pd5 Se5 Pd6 . . 96.30(2) ?
C85 Se6 Pd5 . . 100.97(16) ?
C85 Se6 Pd6 . . 104.12(15) ?
Pd5 Se6 Pd6 . . 95.13(2) ?
F6 P1 F3 . . 91.1(3) ?
F6 P1 F5 . . 90.0(3) ?
F3 P1 F5 . . 178.2(2) ?
F6 P1 F4 . . 179.3(2) ?
F3 P1 F4 . . 89.2(2) ?
F5 P1 F4 . . 89.6(2) ?
F6 P1 F1 . . 90.30(19) ?
F3 P1 F1 . . 90.4(2) ?
F5 P1 F1 . . 91.0(2) ?
F4 P1 F1 . . 90.34(19) ?
F6 P1 F2 . . 89.82(19) ?
F3 P1 F2 . . 89.88(19) ?
F5 P1 F2 . . 88.76(19) ?
F4 P1 F2 . . 89.54(19) ?
F1 P1 F2 . . 179.7(2) ?
F10 P2 F11 . . 91.2(2) ?
F10 P2 F7 . . 90.1(2) ?
F11 P2 F7 . . 89.83(18) ?
F10 P2 F8 . . 90.3(2) ?
F11 P2 F8 . . 90.1(2) ?
F7 P2 F8 . . 179.6(2) ?
F10 P2 F9 . . 90.2(2) ?
F11 P2 F9 . . 178.5(2) ?
F7 P2 F9 . . 90.33(18) ?
F8 P2 F9 . . 89.69(19) ?
F10 P2 F12 . . 179.8(3) ?
F11 P2 F12 . . 89.0(2) ?
F7 P2 F12 . . 89.86(19) ?
F8 P2 F12 . . 89.8(2) ?
F9 P2 F12 . . 89.6(2) ?
F18 P3 F14 . . 90.8(2) ?
F18 P3 F13 . . 90.7(2) ?
F14 P3 F13 . . 178.5(3) ?
F18 P3 F15 . . 90.25(19) ?
F14 P3 F15 . . 90.10(18) ?
F13 P3 F15 . . 89.89(17) ?
F18 P3 F16 . . 90.1(2) ?
F14 P3 F16 . . 90.22(18) ?
F13 P3 F16 . . 89.77(18) ?
F15 P3 F16 . . 179.5(2) ?
F18 P3 F17 . . 179.5(2) ?
F14 P3 F17 . . 89.3(2) ?
F13 P3 F17 . . 89.2(2) ?
F15 P3 F17 . . 89.27(19) ?
F16 P3 F17 . . 90.40(19) ?
F24 P4 F21 . . 90.8(2) ?
F24 P4 F23 . . 89.7(2) ?
F21 P4 F23 . . 178.7(2) ?
F24 P4 F22 . . 179.1(3) ?
F21 P4 F22 . . 90.0(2) ?
F23 P4 F22 . . 89.5(2) ?
F24 P4 F19 . . 90.26(19) ?
F21 P4 F19 . . 91.0(2) ?
F23 P4 F19 . . 90.18(19) ?
F22 P4 F19 . . 90.1(2) ?
F24 P4 F20 . . 89.47(19) ?
F21 P4 F20 . . 88.42(19) ?
F23 P4 F20 . . 90.36(18) ?
F22 P4 F20 . . 90.2(2) ?
F19 P4 F20 . . 179.4(2) ?
F29 P5 F27 . . 178.9(3) ?
F29 P5 F28 . . 91.0(3) ?
F27 P5 F28 . . 90.0(3) ?
F29 P5 F30 . . 90.6(3) ?
F27 P5 F30 . . 88.4(3) ?
F28 P5 F30 . . 178.4(3) ?
F29 P5 F25 . . 90.5(2) ?
F27 P5 F25 . . 89.9(2) ?
F28 P5 F25 . . 89.2(2) ?
F30 P5 F25 . . 90.7(2) ?
F29 P5 F26 . . 89.3(2) ?
F27 P5 F26 . . 90.3(2) ?
F28 P5 F26 . . 91.0(2) ?
F30 P5 F26 . . 89.2(2) ?
F25 P5 F26 . . 179.8(2) ?
F35 P6 F32 . . 89.7(2) ?
F35 P6 F36 . . 90.8(2) ?
F32 P6 F36 . . 90.6(2) ?
F35 P6 F31 . . 90.43(19) ?
F32 P6 F31 . . 179.1(2) ?
F36 P6 F31 . . 90.3(2) ?
F35 P6 F33 . . 179.1(2) ?
F32 P6 F33 . . 89.96(19) ?
F36 P6 F33 . . 90.03(19) ?
F31 P6 F33 . . 89.92(18) ?
F35 P6 F34 . . 89.70(19) ?
F32 P6 F34 . . 89.9(2) ?
F36 P6 F34 . . 179.3(2) ?
F31 P6 F34 . . 89.27(19) ?
F33 P6 F34 . . 89.46(19) ?
C1 N1 C5 . . 119.7(5) ?
C1 N1 Pd1 . . 126.0(4) ?
C5 N1 Pd1 . . 114.1(4) ?
C10 N2 C6 . . 119.6(5) ?
C10 N2 Pd1 . . 126.4(4) ?
C6 N2 Pd1 . . 114.0(3) ?
C11 N3 C15 . . 119.6(5) ?
C11 N3 Pd2 . . 125.9(4) ?
C15 N3 Pd2 . . 114.2(3) ?
C20 N4 C16 . . 119.3(4) ?
C20 N4 Pd2 . . 126.4(4) ?
C16 N4 Pd2 . . 114.3(3) ?
C42 N5 C38 . . 118.6(4) ?
C42 N5 Pd3 . . 126.8(3) ?
C38 N5 Pd3 . . 114.6(3) ?
C33 N6 C37 . . 119.8(5) ?
C33 N6 Pd3 . . 125.2(4) ?
C37 N6 Pd3 . . 114.8(3) ?
C52 N7 C48 . . 119.8(4) ?
C52 N7 Pd4 . . 126.4(4) ?
C48 N7 Pd4 . . 113.8(3) ?
C43 N8 C47 . . 119.2(4) ?
C43 N8 Pd4 . . 127.0(3) ?
C47 N8 Pd4 . . 113.7(3) ?
C65 N9 C69 . . 119.9(5) ?
C65 N9 Pd5 . . 125.7(4) ?
C69 N9 Pd5 . . 114.3(3) ?
C74 N10 C70 . . 119.4(5) ?
C74 N10 Pd5 . . 125.9(4) ?
C70 N10 Pd5 . . 114.6(3) ?
C84 N11 C80 . . 119.7(5) ?
C84 N11 Pd6 . . 125.9(4) ?
C80 N11 Pd6 . . 114.1(3) ?
C75 N12 C79 . . 119.0(4) ?
C75 N12 Pd6 . . 126.2(4) ?
C79 N12 Pd6 . . 114.7(3) ?
N1 C1 C2 . . 121.9(5) ?
N1 C1 H1 . . 119.0 ?
C2 C1 H1 . . 119.0 ?
C1 C2 C3 . . 119.3(5) ?
C1 C2 H2 . . 120.4 ?
C3 C2 H2 . . 120.4 ?
C2 C3 C4 . . 118.7(5) ?
C2 C3 H3 . . 120.6 ?
C4 C3 H3 . . 120.6 ?
C3 C4 C5 . . 119.7(5) ?
C3 C4 H4 . . 120.2 ?
C5 C4 H4 . . 120.2 ?
N1 C5 C4 . . 120.7(5) ?
N1 C5 C6 . . 116.0(5) ?
C4 C5 C6 . . 123.3(5) ?
N2 C6 C7 . . 120.5(5) ?
N2 C6 C5 . . 115.5(5) ?
C7 C6 C5 . . 124.0(5) ?
C6 C7 C8 . . 119.9(6) ?
C6 C7 H7 . . 120.1 ?
C8 C7 H7 . . 120.1 ?
C9 C8 C7 . . 119.2(5) ?
C9 C8 H8 . . 120.4 ?
C7 C8 H8 . . 120.4 ?
C10 C9 C8 . . 118.4(5) ?
C10 C9 H9 . . 120.8 ?
C8 C9 H9 . . 120.8 ?
N2 C10 C9 . . 122.5(6) ?
N2 C10 H10 . . 118.7 ?
C9 C10 H10 . . 118.7 ?
N3 C11 C12 . . 121.3(6) ?
N3 C11 H11 . . 119.3 ?
C12 C11 H11 . . 119.3 ?
C13 C12 C11 . . 119.4(6) ?
C13 C12 H12 . . 120.3 ?
C11 C12 H12 . . 120.3 ?
C12 C13 C14 . . 119.3(6) ?
C12 C13 H13 . . 120.3 ?
C14 C13 H13 . . 120.3 ?
C13 C14 C15 . . 119.5(6) ?
C13 C14 H14 . . 120.3 ?
C15 C14 H14 . . 120.3 ?
N3 C15 C14 . . 120.8(5) ?
N3 C15 C16 . . 115.5(5) ?
C14 C15 C16 . . 123.7(5) ?
N4 C16 C17 . . 120.8(5) ?
N4 C16 C15 . . 115.8(5) ?
C17 C16 C15 . . 123.3(5) ?
C18 C17 C16 . . 119.8(5) ?
C18 C17 H17 . . 120.1 ?
C16 C17 H17 . . 120.1 ?
C17 C18 C19 . . 118.9(5) ?
C17 C18 H18 . . 120.5 ?
C19 C18 H18 . . 120.5 ?
C20 C19 C18 . . 119.3(5) ?
C20 C19 H19 . . 120.4 ?
C18 C19 H19 . . 120.4 ?
N4 C20 C19 . . 121.9(5) ?
N4 C20 H20 . . 119.1 ?
C19 C20 H20 . . 119.1 ?
C22 C21 C26 . . 121.0(5) ?
C22 C21 Se2 . . 117.4(4) ?
C26 C21 Se2 . . 121.5(4) ?
C21 C22 C23 . . 119.4(5) ?
C21 C22 H22 . . 120.3 ?
C23 C22 H22 . . 120.3 ?
C24 C23 C22 . . 120.5(5) ?
C24 C23 H23 . . 119.8 ?
C22 C23 H23 . . 119.8 ?
C23 C24 C25 . . 119.8(5) ?
C23 C24 H24 . . 120.1 ?
C25 C24 H24 . . 120.1 ?
C24 C25 C26 . . 120.8(5) ?
C24 C25 H25 . . 119.6 ?
C26 C25 H25 . . 119.6 ?
C21 C26 C25 . . 118.6(5) ?
C21 C26 H26 . . 120.7 ?
C25 C26 H26 . . 120.7 ?
C28 C27 C32 . . 120.8(5) ?
C28 C27 Se1 . . 117.8(4) ?
C32 C27 Se1 . . 121.3(4) ?
C27 C28 C29 . . 119.5(5) ?
C27 C28 H28 . . 120.3 ?
C29 C28 H28 . . 120.3 ?
C30 C29 C28 . . 119.8(5) ?
C30 C29 H29 . . 120.1 ?
C28 C29 H29 . . 120.1 ?
C31 C30 C29 . . 120.4(5) ?
C31 C30 H30 . . 119.8 ?
C29 C30 H30 . . 119.8 ?
C30 C31 C32 . . 120.2(5) ?
C30 C31 H31 . . 119.9 ?
C32 C31 H31 . . 119.9 ?
C27 C32 C31 . . 119.3(5) ?
C27 C32 H32 . . 120.4 ?
C31 C32 H32 . . 120.4 ?
N6 C33 C34 . . 121.8(6) ?
N6 C33 H33 . . 119.1 ?
C34 C33 H33 . . 119.1 ?
C35 C34 C33 . . 118.5(6) ?
C35 C34 H34 . . 120.7 ?
C33 C34 H34 . . 120.7 ?
C34 C35 C36 . . 120.0(6) ?
C34 C35 H35 . . 120.0 ?
C36 C35 H35 . . 120.0 ?
C35 C36 C37 . . 119.5(6) ?
C35 C36 H36 . . 120.2 ?
C37 C36 H36 . . 120.2 ?
N6 C37 C36 . . 120.3(5) ?
N6 C37 C38 . . 115.4(5) ?
C36 C37 C38 . . 124.2(5) ?
N5 C38 C39 . . 121.1(5) ?
N5 C38 C37 . . 115.4(4) ?
C39 C38 C37 . . 123.5(5) ?
C38 C39 C40 . . 119.5(5) ?
C38 C39 H39 . . 120.3 ?
C40 C39 H39 . . 120.3 ?
C41 C40 C39 . . 119.0(5) ?
C41 C40 H40 . . 120.5 ?
C39 C40 H40 . . 120.5 ?
C42 C41 C40 . . 119.5(5) ?
C42 C41 H41 . . 120.3 ?
C40 C41 H41 . . 120.3 ?
N5 C42 C41 . . 122.3(5) ?
N5 C42 H42 . . 118.9 ?
C41 C42 H42 . . 118.9 ?
N8 C43 C44 . . 122.3(5) ?
N8 C43 H43 . . 118.8 ?
C44 C43 H43 . . 118.8 ?
C43 C44 C45 . . 119.3(5) ?
C43 C44 H44 . . 120.3 ?
C45 C44 H44 . . 120.3 ?
C44 C45 C46 . . 118.5(5) ?
C44 C45 H45 . . 120.8 ?
C46 C45 H45 . . 120.8 ?
C47 C46 C45 . . 119.8(5) ?
C47 C46 H46 . . 120.1 ?
C45 C46 H46 . . 120.1 ?
N8 C47 C46 . . 120.9(5) ?
N8 C47 C48 . . 115.9(4) ?
C46 C47 C48 . . 123.2(5) ?
N7 C48 C49 . . 120.2(5) ?
N7 C48 C47 . . 116.2(4) ?
C49 C48 C47 . . 123.6(5) ?
C50 C49 C48 . . 119.8(5) ?
C50 C49 H49 . . 120.1 ?
C48 C49 H49 . . 120.1 ?
C51 C50 C49 . . 119.6(5) ?
C51 C50 H50 . . 120.2 ?
C49 C50 H50 . . 120.2 ?
C50 C51 C52 . . 118.7(5) ?
C50 C51 H51 . . 120.6 ?
C52 C51 H51 . . 120.6 ?
N7 C52 C51 . . 122.0(5) ?
N7 C52 H52 . . 119.0 ?
C51 C52 H52 . . 119.0 ?
C54 C53 C58 . . 120.9(5) ?
C54 C53 Se4 . . 118.4(4) ?
C58 C53 Se4 . . 120.6(4) ?
C53 C54 C55 . . 119.3(5) ?
C53 C54 H54 . . 120.4 ?
C55 C54 H54 . . 120.4 ?
C56 C55 C54 . . 119.9(5) ?
C56 C55 H55 . . 120.1 ?
C54 C55 H55 . . 120.1 ?
C57 C56 C55 . . 120.2(5) ?
C57 C56 H56 . . 119.9 ?
C55 C56 H56 . . 119.9 ?
C56 C57 C58 . . 120.9(5) ?
C56 C57 H57 . . 119.5 ?
C58 C57 H57 . . 119.5 ?
C53 C58 C57 . . 118.7(5) ?
C53 C58 H58 . . 120.6 ?
C57 C58 H58 . . 120.6 ?
C60 C59 C64 . . 120.4(5) ?
C60 C59 Se3 . . 122.3(4) ?
C64 C59 Se3 . . 117.2(4) ?
C59 C60 C61 . . 119.6(5) ?
C59 C60 H60 . . 120.2 ?
C61 C60 H60 . . 120.2 ?
C60 C61 C62 . . 120.4(5) ?
C60 C61 H61 . . 119.8 ?
C62 C61 H61 . . 119.8 ?
C61 C62 C63 . . 119.9(5) ?
C61 C62 H62 . . 120.1 ?
C63 C62 H62 . . 120.1 ?
C64 C63 C62 . . 119.8(5) ?
C64 C63 H63 . . 120.1 ?
C62 C63 H63 . . 120.1 ?
C63 C64 C59 . . 119.9(5) ?
C63 C64 H64 . . 120.0 ?
C59 C64 H64 . . 120.0 ?
N9 C65 C66 . . 121.6(5) ?
N9 C65 H65 . . 119.2 ?
C66 C65 H65 . . 119.2 ?
C65 C66 C67 . . 119.4(5) ?
C65 C66 H66 . . 120.3 ?
C67 C66 H66 . . 120.3 ?
C68 C67 C66 . . 119.2(5) ?
C68 C67 H67 . . 120.4 ?
C66 C67 H67 . . 120.4 ?
C67 C68 C69 . . 119.6(5) ?
C67 C68 H68 . . 120.2 ?
C69 C68 H68 . . 120.2 ?
N9 C69 C68 . . 120.3(5) ?
N9 C69 C70 . . 115.7(5) ?
C68 C69 C70 . . 124.0(5) ?
N10 C70 C71 . . 120.6(5) ?
N10 C70 C69 . . 115.3(5) ?
C71 C70 C69 . . 124.0(5) ?
C70 C71 C72 . . 119.6(5) ?
C70 C71 H71 . . 120.2 ?
C72 C71 H71 . . 120.2 ?
C73 C72 C71 . . 118.9(5) ?
C73 C72 H72 . . 120.5 ?
C71 C72 H72 . . 120.5 ?
C74 C73 C72 . . 119.1(5) ?
C74 C73 H73 . . 120.4 ?
C72 C73 H73 . . 120.4 ?
N10 C74 C73 . . 122.3(5) ?
N10 C74 H74 . . 118.9 ?
C73 C74 H74 . . 118.9 ?
N12 C75 C76 . . 121.9(5) ?
N12 C75 H75 . . 119.0 ?
C76 C75 H75 . . 119.0 ?
C77 C76 C75 . . 119.2(5) ?
C77 C76 H76 . . 120.4 ?
C75 C76 H76 . . 120.4 ?
C78 C77 C76 . . 119.0(5) ?
C78 C77 H77 . . 120.5 ?
C76 C77 H77 . . 120.5 ?
C77 C78 C79 . . 120.3(5) ?
C77 C78 H78 . . 119.9 ?
C79 C78 H78 . . 119.9 ?
N12 C79 C78 . . 120.6(5) ?
N12 C79 C80 . . 114.8(4) ?
C78 C79 C80 . . 124.6(5) ?
N11 C80 C81 . . 120.2(5) ?
N11 C80 C79 . . 116.1(5) ?
C81 C80 C79 . . 123.7(5) ?
C82 C81 C80 . . 119.9(5) ?
C82 C81 H81 . . 120.0 ?
C80 C81 H81 . . 120.0 ?
C81 C82 C83 . . 119.3(5) ?
C81 C82 H82 . . 120.3 ?
C83 C82 H82 . . 120.3 ?
C84 C83 C82 . . 118.4(5) ?
C84 C83 H83 . . 120.8 ?
C82 C83 H83 . . 120.8 ?
N11 C84 C83 . . 122.5(5) ?
N11 C84 H84 . . 118.8 ?
C83 C84 H84 . . 118.8 ?
C90 C85 C86 . . 120.8(5) ?
C90 C85 Se6 . . 120.0(4) ?
C86 C85 Se6 . . 119.2(4) ?
C85 C86 C87 . . 119.0(5) ?
C85 C86 H86 . . 120.5 ?
C87 C86 H86 . . 120.5 ?
C88 C87 C86 . . 120.3(5) ?
C88 C87 H87 . . 119.9 ?
C86 C87 H87 . . 119.9 ?
C89 C88 C87 . . 120.0(5) ?
C89 C88 H88 . . 120.0 ?
C87 C88 H88 . . 120.0 ?
C88 C89 C90 . . 119.8(5) ?
C88 C89 H89 . . 120.1 ?
C90 C89 H89 . . 120.1 ?
C85 C90 C89 . . 120.1(5) ?
C85 C90 H90 . . 120.0 ?
C89 C90 H90 . . 120.0 ?
C92 C91 C96 . . 120.6(5) ?
C92 C91 Se5 . . 120.0(4) ?
C96 C91 Se5 . . 119.4(4) ?
C93 C92 C91 . . 119.2(6) ?
C93 C92 H92 . . 120.4 ?
C91 C92 H92 . . 120.4 ?
C92 C93 C94 . . 120.3(6) ?
C92 C93 H93 . . 119.9 ?
C94 C93 H93 . . 119.9 ?
C95 C94 C93 . . 120.9(6) ?
C95 C94 H94 . . 119.5 ?
C93 C94 H94 . . 119.5 ?
C94 C95 C96 . . 119.5(6) ?
C94 C95 H95 . . 120.2 ?
C96 C95 H95 . . 120.2 ?
C95 C96 C91 . . 119.4(6) ?
C95 C96 H96 . . 120.3 ?
C91 C96 H96 . . 120.3 ?

loop_
_geom_bond_atom_site_label_1
_geom_bond_atom_site_label_2
_geom_bond_site_symmetry_2
_geom_bond_distance
_geom_bond_publ_flag
Pd1 N2 . 2.062(4) ?
Pd1 N1 . 2.065(4) ?
Pd1 Se2 . 2.3798(7) ?
Pd1 Se1 . 2.4125(7) ?
Pd2 N4 . 2.061(4) ?
Pd2 N3 . 2.066(4) ?
Pd2 Se2 . 2.3926(7) ?
Pd2 Se1 . 2.4082(7) ?
Pd3 N6 . 2.056(4) ?
Pd3 N5 . 2.063(4) ?
Pd3 Se3 . 2.4033(7) ?
Pd3 Se4 . 2.4040(6) ?
Pd4 N7 . 2.064(4) ?
Pd4 N8 . 2.069(4) ?
Pd4 Se3 . 2.3923(6) ?
Pd4 Se4 . 2.4003(7) ?
Pd5 N10 . 2.056(4) ?
Pd5 N9 . 2.064(4) ?
Pd5 Se5 . 2.3860(6) ?
Pd5 Se6 . 2.4060(7) ?
Pd6 N11 . 2.057(4) ?
Pd6 N12 . 2.064(4) ?
Pd6 Se5 . 2.3865(7) ?
Pd6 Se6 . 2.4106(6) ?
Se1 C27 . 1.929(5) ?
Se2 C21 . 1.937(5) ?
Se3 C59 . 1.933(5) ?
Se4 C53 . 1.932(5) ?
Se5 C91 . 1.927(5) ?
Se6 C85 . 1.934(5) ?
P1 F6 . 1.578(4) ?
P1 F3 . 1.582(4) ?
P1 F5 . 1.586(4) ?
P1 F4 . 1.589(4) ?
P1 F1 . 1.599(3) ?
P1 F2 . 1.620(3) ?
P2 F10 . 1.589(4) ?
P2 F11 . 1.592(3) ?
P2 F7 . 1.593(3) ?
P2 F8 . 1.594(3) ?
P2 F9 . 1.600(4) ?
P2 F12 . 1.605(4) ?
P3 F18 . 1.579(4) ?
P3 F14 . 1.591(4) ?
P3 F13 . 1.593(3) ?
P3 F15 . 1.599(3) ?
P3 F16 . 1.599(3) ?
P3 F17 . 1.607(4) ?
P4 F24 . 1.579(4) ?
P4 F21 . 1.584(4) ?
P4 F23 . 1.586(4) ?
P4 F22 . 1.589(4) ?
P4 F19 . 1.597(3) ?
P4 F20 . 1.615(3) ?
P5 F29 . 1.564(4) ?
P5 F27 . 1.572(4) ?
P5 F28 . 1.580(4) ?
P5 F30 . 1.584(4) ?
P5 F25 . 1.600(3) ?
P5 F26 . 1.604(3) ?
P6 F35 . 1.592(3) ?
P6 F32 . 1.597(4) ?
P6 F36 . 1.598(4) ?
P6 F31 . 1.601(3) ?
P6 F33 . 1.604(3) ?
P6 F34 . 1.615(4) ?
N1 C1 . 1.342(7) ?
N1 C5 . 1.348(7) ?
N2 C10 . 1.330(6) ?
N2 C6 . 1.364(7) ?
N3 C11 . 1.342(7) ?
N3 C15 . 1.348(7) ?
N4 C20 . 1.346(6) ?
N4 C16 . 1.349(6) ?
N5 C42 . 1.355(6) ?
N5 C38 . 1.359(6) ?
N6 C33 . 1.337(7) ?
N6 C37 . 1.356(7) ?
N7 C52 . 1.343(6) ?
N7 C48 . 1.353(6) ?
N8 C43 . 1.334(6) ?
N8 C47 . 1.356(6) ?
N9 C65 . 1.339(6) ?
N9 C69 . 1.354(6) ?
N10 C74 . 1.336(6) ?
N10 C70 . 1.357(7) ?
N11 C84 . 1.333(7) ?
N11 C80 . 1.357(7) ?
N12 C75 . 1.349(6) ?
N12 C79 . 1.358(6) ?
C1 C2 . 1.370(8) ?
C1 H1 . 0.95 ?
C2 C3 . 1.383(8) ?
C2 H2 . 0.95 ?
C3 C4 . 1.383(8) ?
C3 H3 . 0.95 ?
C4 C5 . 1.385(8) ?
C4 H4 . 0.95 ?
C5 C6 . 1.473(7) ?
C6 C7 . 1.374(7) ?
C7 C8 . 1.386(8) ?
C7 H7 . 0.95 ?
C8 C9 . 1.383(8) ?
C8 H8 . 0.95 ?
C9 C10 . 1.381(7) ?
C9 H9 . 0.95 ?
C10 H10 . 0.95 ?
C11 C12 . 1.395(8) ?
C11 H11 . 0.95 ?
C12 C13 . 1.366(9) ?
C12 H12 . 0.95 ?
C13 C14 . 1.379(8) ?
C13 H13 . 0.95 ?
C14 C15 . 1.394(8) ?
C14 H14 . 0.95 ?
C15 C16 . 1.475(7) ?
C16 C17 . 1.386(7) ?
C17 C18 . 1.375(8) ?
C17 H17 . 0.95 ?
C18 C19 . 1.381(8) ?
C18 H18 . 0.95 ?
C19 C20 . 1.374(7) ?
C19 H19 . 0.95 ?
C20 H20 . 0.95 ?
C21 C22 . 1.379(7) ?
C21 C26 . 1.390(7) ?
C22 C23 . 1.389(7) ?
C22 H22 . 0.95 ?
C23 C24 . 1.376(8) ?
C23 H23 . 0.95 ?
C24 C25 . 1.381(8) ?
C24 H24 . 0.95 ?
C25 C26 . 1.391(7) ?
C25 H25 . 0.95 ?
C26 H26 . 0.95 ?
C27 C28 . 1.385(7) ?
C27 C32 . 1.387(7) ?
C28 C29 . 1.396(8) ?
C28 H28 . 0.95 ?
C29 C30 . 1.384(8) ?
C29 H29 . 0.95 ?
C30 C31 . 1.380(8) ?
C30 H30 . 0.95 ?
C31 C32 . 1.393(7) ?
C31 H31 . 0.95 ?
C32 H32 . 0.95 ?
C33 C34 . 1.392(8) ?
C33 H33 . 0.95 ?
C34 C35 . 1.371(8) ?
C34 H34 . 0.95 ?
C35 C36 . 1.372(8) ?
C35 H35 . 0.95 ?
C36 C37 . 1.390(7) ?
C36 H36 . 0.95 ?
C37 C38 . 1.468(7) ?
C38 C39 . 1.384(7) ?
C39 C40 . 1.390(8) ?
C39 H39 . 0.95 ?
C40 C41 . 1.375(8) ?
C40 H40 . 0.95 ?
C41 C42 . 1.370(7) ?
C41 H41 . 0.95 ?
C42 H42 . 0.95 ?
C43 C44 . 1.380(7) ?
C43 H43 . 0.95 ?
C44 C45 . 1.381(8) ?
C44 H44 . 0.95 ?
C45 C46 . 1.386(8) ?
C45 H45 . 0.95 ?
C46 C47 . 1.386(7) ?
C46 H46 . 0.95 ?
C47 C48 . 1.473(7) ?
C48 C49 . 1.390(7) ?
C49 C50 . 1.376(8) ?
C49 H49 . 0.95 ?
C50 C51 . 1.375(8) ?
C50 H50 . 0.95 ?
C51 C52 . 1.380(7) ?
C51 H51 . 0.95 ?
C52 H52 . 0.95 ?
C53 C54 . 1.383(7) ?
C53 C58 . 1.389(7) ?
C54 C55 . 1.402(7) ?
C54 H54 . 0.95 ?
C55 C56 . 1.378(8) ?
C55 H55 . 0.95 ?
C56 C57 . 1.374(8) ?
C56 H56 . 0.95 ?
C57 C58 . 1.391(7) ?
C57 H57 . 0.95 ?
C58 H58 . 0.95 ?
C59 C60 . 1.379(7) ?
C59 C64 . 1.388(7) ?
C60 C61 . 1.382(7) ?
C60 H60 . 0.95 ?
C61 C62 . 1.384(8) ?
C61 H61 . 0.95 ?
C62 C63 . 1.387(8) ?
C62 H62 . 0.95 ?
C63 C64 . 1.383(7) ?
C63 H63 . 0.95 ?
C64 H64 . 0.95 ?
C65 C66 . 1.377(7) ?
C65 H65 . 0.95 ?
C66 C67 . 1.377(8) ?
C66 H66 . 0.95 ?
C67 C68 . 1.376(8) ?
C67 H67 . 0.95 ?
C68 C69 . 1.391(7) ?
C68 H68 . 0.95 ?
C69 C70 . 1.475(7) ?
C70 C71 . 1.384(7) ?
C71 C72 . 1.385(8) ?
C71 H71 . 0.95 ?
C72 C73 . 1.380(8) ?
C72 H72 . 0.95 ?
C73 C74 . 1.374(7) ?
C73 H73 . 0.95 ?
C74 H74 . 0.95 ?
C75 C76 . 1.376(7) ?
C75 H75 . 0.95 ?
C76 C77 . 1.375(8) ?
C76 H76 . 0.95 ?
C77 C78 . 1.374(8) ?
C77 H77 . 0.95 ?
C78 C79 . 1.376(7) ?
C78 H78 . 0.95 ?
C79 C80 . 1.474(7) ?
C80 C81 . 1.382(7) ?
C81 C82 . 1.378(8) ?
C81 H81 . 0.95 ?
C82 C83 . 1.382(8) ?
C82 H82 . 0.95 ?
C83 C84 . 1.376(8) ?
C83 H83 . 0.95 ?
C84 H84 . 0.95 ?
C85 C90 . 1.374(7) ?
C85 C86 . 1.382(7) ?
C86 C87 . 1.393(7) ?
C86 H86 . 0.95 ?
C87 C88 . 1.382(8) ?
C87 H87 . 0.95 ?
C88 C89 . 1.382(8) ?
C88 H88 . 0.95 ?
C89 C90 . 1.385(7) ?
C89 H89 . 0.95 ?
C90 H90 . 0.95 ?
C91 C92 . 1.386(8) ?
C91 C96 . 1.387(7) ?
C92 C93 . 1.371(8) ?
C92 H92 . 0.95 ?
C93 C94 . 1.375(9) ?
C93 H93 . 0.95 ?
C94 C95 . 1.374(9) ?
C94 H94 . 0.95 ?
C95 C96 . 1.382(8) ?
C95 H95 . 0.95 ?
C96 H96 . 0.95 ?
